data_7231250
loop_
_publ_author_name
'Ridenour, J. August'
'Cahill, Christopher L.'

_publ_section_title
;
 Nine isomorphous lanthanide--uranyl f--f bimetallic materials with
 2-thiophenecarboxylic acid and terpyridine: structure and concomitant
 luminescent properties
;
_journal_issue 34
_journal_name_full CrystEngComm
_journal_page_first 4997
_journal_paper_doi 10.1039/C8CE00811F
_journal_volume 20
_journal_year 2018
_chemical_formula_sum 'C160 H108 Ho2 N18 O44 S14 U6'
_chemical_formula_weight 5193.52
_space_group_crystal_system triclinic
_space_group_IT_number 2
_space_group_name_Hall '-P 1'
_space_group_name_H-M_alt 'P -1'
_symmetry_space_group_name_Hall '-P 1'
_symmetry_space_group_name_H-M 'P -1'
_atom_sites_solution_hydrogens geom
_audit_creation_method SHELXL-2014/7
_audit_update_record
;
2018-07-17 deposited with the CCDC.
2018-07-27 downloaded from the CCDC.
;
_cell_angle_alpha 81.977(2)
_cell_angle_beta 89.1880(10)
_cell_angle_gamma 82.246(2)
_cell_formula_units_Z 1
_cell_length_a 10.2483(7)
_cell_length_b 14.4377(9)
_cell_length_c 29.0278(19)
_cell_measurement_reflns_used 9782
_cell_measurement_temperature 293(2)
_cell_measurement_theta_max 26.27
_cell_measurement_theta_min 2.36
_cell_volume 4214.0(5)
_computing_cell_refinement 'SAINT, Bruker-AXS'
_computing_data_collection 'APEX, Bruker-AXS'
_computing_data_reduction 'SAINT, Bruker-AXS'
_computing_molecular_graphics 'Crystal Maker (Palmer, 2009)'
_computing_publication_material WinGX
_computing_structure_refinement 'SHELXL-2014/7 (Sheldrick, 2014)'
_computing_structure_solution 'Superflip (Palatinus L., 2004)'
_diffrn_ambient_temperature 293(2)
_diffrn_measured_fraction_theta_full 1.000
_diffrn_measured_fraction_theta_max 0.996
_diffrn_measurement_device_type 'Bruker SMART APEXII'
_diffrn_measurement_method omega
_diffrn_radiation_probe x-ray
_diffrn_radiation_type MoK\a
_diffrn_radiation_wavelength 0.71073
_diffrn_reflns_av_R_equivalents 0.0445
_diffrn_reflns_av_unetI/netI 0.0396
_diffrn_reflns_Laue_measured_fraction_full 1.000
_diffrn_reflns_Laue_measured_fraction_max 0.996
_diffrn_reflns_limit_h_max 13
_diffrn_reflns_limit_h_min -13
_diffrn_reflns_limit_k_max 19
_diffrn_reflns_limit_k_min -19
_diffrn_reflns_limit_l_max 38
_diffrn_reflns_limit_l_min -38
_diffrn_reflns_number 95604
_diffrn_reflns_point_group_measured_fraction_full 1.000
_diffrn_reflns_point_group_measured_fraction_max 0.996
_diffrn_reflns_theta_full 25.500
_diffrn_reflns_theta_max 28.071
_diffrn_reflns_theta_min 1.689
_diffrn_source 'fine-focused sealed tube'
_diffrn_source_type Siemens
_exptl_absorpt_coefficient_mu 6.928
_exptl_absorpt_correction_T_max 0.7456
_exptl_absorpt_correction_T_min 0.5785
_exptl_absorpt_correction_type multi-scan
_exptl_absorpt_process_details 'SADABS, G. Sheldrick (1999)'
_exptl_crystal_colour Yellow-Orange
_exptl_crystal_density_diffrn 2.047
_exptl_crystal_description Block
_exptl_crystal_F_000 2456
_exptl_crystal_recrystallization_method Hydrothermal
_exptl_crystal_size_max 0.381
_exptl_crystal_size_mid 0.375
_exptl_crystal_size_min 0.326
_refine_diff_density_max 0.948
_refine_diff_density_min -1.051
_refine_diff_density_rms 0.116
_refine_ls_extinction_method none
_refine_ls_goodness_of_fit_ref 1.039
_refine_ls_hydrogen_treatment constr
_refine_ls_matrix_type full
_refine_ls_number_parameters 1265
_refine_ls_number_reflns 20403
_refine_ls_number_restraints 680
_refine_ls_restrained_S_all 1.024
_refine_ls_R_factor_all 0.0521
_refine_ls_R_factor_gt 0.0322
_refine_ls_shift/su_max 0.003
_refine_ls_shift/su_mean 0.000
_refine_ls_structure_factor_coef Fsqd
_refine_ls_weighting_details 'w=1/[\s^2^(Fo^2^)+(0.0214P)^2^+6.1247P] where P=(Fo^2^+2Fc^2^)/3'
_refine_ls_weighting_scheme calc
_refine_ls_wR_factor_gt 0.0575
_refine_ls_wR_factor_ref 0.0627
_reflns_Friedel_coverage 0.000
_reflns_number_gt 16007
_reflns_number_total 20403
_reflns_threshold_expression 'I > 2\s(I)'
_cod_data_source_file c8ce00811f2.cif
_cod_data_source_block compound8
_cod_depositor_comments 'Adding full bibliography for 7231249--7231258.cif.'
_cod_database_code 7231250
_shelx_space_group_comment
;
The symmetry employed for this shelxl refinement is uniquely defined
by the following loop, which should always be used as a source of
symmetry information in preference to the above space-group names.
They are only intended as comments.
;

loop_
_space_group_symop_operation_xyz
'x, y, z'
'-x, -y, -z'

loop_
_atom_site_label
_atom_site_type_symbol
_atom_site_fract_x
_atom_site_fract_y
_atom_site_fract_z
_atom_site_U_iso_or_equiv
_atom_site_adp_type
_atom_site_occupancy
_atom_site_site_symmetry_order
_atom_site_calc_flag
_atom_site_refinement_flags_posn
_atom_site_refinement_flags_adp
_atom_site_refinement_flags_occupancy
_atom_site_disorder_assembly
_atom_site_disorder_group
C1 C 0.0883(5) 0.5750(4) 0.38012(16) 0.0414(11) Uani 1 1 d . . . . .
H1 H 0.098555 0.632363 0.362333 0.050 Uiso 1 1 calc R U . . .
C2 C 0.0188(5) 0.5139(4) 0.36109(18) 0.0480(13) Uani 1 1 d . . . . .
H2 H -0.015543 0.529112 0.331098 0.058 Uiso 1 1 calc R U . . .
C3 C 0.0021(5) 0.4307(4) 0.3876(2) 0.0512(14) Uani 1 1 d . . . . .
H3 H -0.044782 0.388170 0.375964 0.061 Uiso 1 1 calc R U . . .
C4 C 0.0555(5) 0.4100(3) 0.43199(18) 0.0430(12) Uani 1 1 d . . . . .
H4 H 0.044854 0.353399 0.450326 0.052 Uiso 1 1 calc R U . . .
C5 C 0.1253(4) 0.4745(3) 0.44907(16) 0.0317(10) Uani 1 1 d . . . . .
C6 C 0.1858(4) 0.4568(3) 0.49606(15) 0.0297(9) Uani 1 1 d . . . . .
C7 C 0.1590(4) 0.3809(3) 0.52852(17) 0.0370(11) Uani 1 1 d . . . . .
H7 H 0.101980 0.340203 0.521088 0.044 Uiso 1 1 calc R U . . .
C8 C 0.2178(5) 0.3671(3) 0.57144(17) 0.0406(11) Uani 1 1 d . . . . .
H8 H 0.201837 0.316576 0.593372 0.049 Uiso 1 1 calc R U . . .
C9 C 0.3004(4) 0.4285(3) 0.58178(16) 0.0375(11) Uani 1 1 d . . . . .
H9 H 0.340980 0.419957 0.610801 0.045 Uiso 1 1 calc R U . . .
C10 C 0.3231(4) 0.5037(3) 0.54851(14) 0.0285(9) Uani 1 1 d . . . . .
C11 C 0.4148(4) 0.5701(3) 0.55753(15) 0.0306(9) Uani 1 1 d . . . . .
C12 C 0.4973(4) 0.5540(3) 0.59640(15) 0.0377(11) Uani 1 1 d . . . . .
H12 H 0.492735 0.502155 0.619004 0.045 Uiso 1 1 calc R U . . .
C13 C 0.5857(5) 0.6161(4) 0.60081(18) 0.0460(12) Uani 1 1 d . . . . .
H13 H 0.641752 0.606195 0.626443 0.055 Uiso 1 1 calc R U . . .
C14 C 0.5908(5) 0.6919(4) 0.5676(2) 0.0535(14) Uani 1 1 d . . . . .
H14 H 0.650191 0.734281 0.570179 0.064 Uiso 1 1 calc R U . . .
C15 C 0.5069(5) 0.7045(4) 0.5305(2) 0.0531(14) Uani 1 1 d . . . . .
H15 H 0.511315 0.755934 0.507635 0.064 Uiso 1 1 calc R U . . .
C21 C 0.2080(5) 0.7336(3) 0.28983(17) 0.0407(11) Uani 1 1 d . . . . .
H21 H 0.251527 0.708268 0.317572 0.049 Uiso 1 1 calc R U . . .
C22 C 0.2350(6) 0.6880(4) 0.2513(2) 0.0572(15) Uani 1 1 d . . . . .
H22 H 0.294724 0.633031 0.252923 0.069 Uiso 1 1 calc R U . . .
C23 C 0.1709(6) 0.7265(4) 0.2109(2) 0.0667(17) Uani 1 1 d . . . . .
H23 H 0.186518 0.697348 0.184357 0.080 Uiso 1 1 calc R U . . .
C24 C 0.0836(6) 0.8077(4) 0.20892(19) 0.0555(14) Uani 1 1 d . . . . .
H24 H 0.039333 0.833404 0.181379 0.067 Uiso 1 1 calc R U . . .
C25 C 0.0623(4) 0.8510(3) 0.24850(16) 0.0363(10) Uani 1 1 d . . . . .
C26 C -0.0230(4) 0.9430(3) 0.24773(15) 0.0344(10) Uani 1 1 d . . . . .
C27 C -0.0823(5) 0.9895(4) 0.20690(17) 0.0476(13) Uani 1 1 d . . . . .
H27 H -0.073597 0.961555 0.179833 0.057 Uiso 1 1 calc R U . . .
C28 C -0.1539(5) 1.0769(4) 0.20648(19) 0.0567(15) Uani 1 1 d . . . . .
H28 H -0.194044 1.108527 0.179146 0.068 Uiso 1 1 calc R U . . .
C29 C -0.1660(5) 1.1174(4) 0.24646(18) 0.0493(13) Uani 1 1 d . . . . .
H29 H -0.213279 1.177082 0.246523 0.059 Uiso 1 1 calc R U . . .
C30 C -0.1070(4) 1.0683(3) 0.28682(16) 0.0360(10) Uani 1 1 d . . . . .
C31 C -0.1221(4) 1.1069(3) 0.33137(16) 0.0349(10) Uani 1 1 d . . . . .
C32 C -0.2003(5) 1.1913(3) 0.33495(19) 0.0519(14) Uani 1 1 d . . . . .
H32 H -0.245879 1.225143 0.309125 0.062 Uiso 1 1 calc R U . . .
C33 C -0.2102(6) 1.2251(4) 0.3775(2) 0.0570(15) Uani 1 1 d . . . . .
H33 H -0.262420 1.281831 0.380344 0.068 Uiso 1 1 calc R U . . .
C34 C -0.1429(6) 1.1748(4) 0.4150(2) 0.0568(15) Uani 1 1 d . . . . .
H34 H -0.147615 1.196320 0.443800 0.068 Uiso 1 1 calc R U . . .
C35 C -0.0677(5) 1.0907(4) 0.40886(18) 0.0521(14) Uani 1 1 d . . . . .
H35 H -0.022805 1.055539 0.434513 0.063 Uiso 1 1 calc R U . . .
C36 C 0.6322(5) 0.6640(3) 0.29187(16) 0.0383(11) Uani 1 1 d . . . . .
C41 C 0.9177(5) 0.4153(3) 0.22539(18) 0.0430(12) Uani 1 1 d . . . . .
C42 C 1.0362(5) 0.3870(3) 0.19932(17) 0.0428(12) Uani 1 1 d . . . . .
C43 C 1.0645(5) 0.3007(3) 0.18079(15) 0.0379(11) Uani 1 1 d . . . . .
H43 H 1.012289 0.252405 0.182685 0.045 Uiso 1 1 calc R U . . .
C44 C 1.1932(6) 0.3034(4) 0.1580(2) 0.0598(15) Uani 1 1 d . . . . .
H44 H 1.233994 0.254454 0.142941 0.072 Uiso 1 1 calc R U . . .
C45 C 1.2468(6) 0.3824(4) 0.1606(2) 0.0659(17) Uani 1 1 d . . . . .
H45 H 1.328220 0.392716 0.147833 0.079 Uiso 1 1 calc R U . . .
C46 C 0.4709(5) 0.3632(3) 0.27808(17) 0.0398(11) Uani 1 1 d . . . . .
C47 C 0.3697(5) 0.3014(3) 0.29001(18) 0.0447(12) Uani 1 1 d . . . . .
C48 C 0.2399(5) 0.3256(4) 0.30050(18) 0.0514(14) Uani 1 1 d . . . . .
H48 H 0.200411 0.387628 0.300122 0.062 Uiso 1 1 calc R U . . .
C49 C 0.1737(7) 0.2479(6) 0.3117(3) 0.086(2) Uani 1 1 d . . . . .
H49 H 0.084864 0.252114 0.319334 0.103 Uiso 1 1 calc R U . . .
C50 C 0.2508(9) 0.1671(5) 0.3105(3) 0.100(3) Uani 1 1 d . . . . .
H50 H 0.222088 0.108383 0.317471 0.120 Uiso 1 1 calc R U . . .
C51 C 0.6455(5) 0.1359(4) 0.09620(19) 0.0523(13) Uani 1 1 d . . . . .
H51 H 0.649286 0.085785 0.079030 0.063 Uiso 1 1 calc R U . . .
C52 C 0.5483(6) 0.1446(5) 0.1298(2) 0.0679(18) Uani 1 1 d . . . . .
H52 H 0.487041 0.102237 0.134495 0.081 Uiso 1 1 calc R U . . .
C53 C 0.5449(6) 0.2175(5) 0.1559(2) 0.074(2) Uani 1 1 d . . . . .
H53 H 0.485119 0.222527 0.180086 0.088 Uiso 1 1 calc R U . . .
C54 C 0.6309(6) 0.2828(4) 0.1457(2) 0.0602(16) Uani 1 1 d . . . . .
H54 H 0.627102 0.334046 0.162090 0.072 Uiso 1 1 calc R U . . .
C55 C 0.7230(5) 0.2719(4) 0.11097(17) 0.0436(12) Uani 1 1 d . . . . .
C56 C 0.8125(5) 0.3424(3) 0.09578(18) 0.0469(13) Uani 1 1 d . . . . .
C57 C 0.7811(7) 0.4363(4) 0.1036(2) 0.0706(18) Uani 1 1 d . . . . .
H57 H 0.705468 0.455406 0.119827 0.085 Uiso 1 1 calc R U . . .
C58 C 0.8648(9) 0.4993(5) 0.0868(3) 0.088(2) Uani 1 1 d . . . . .
H58 H 0.844211 0.562647 0.090233 0.105 Uiso 1 1 calc R U . . .
C59 C 0.9787(8) 0.4693(4) 0.0650(2) 0.076(2) Uani 1 1 d . . . . .
H59 H 1.036879 0.511612 0.054392 0.092 Uiso 1 1 calc R U . . .
C60 C 1.0067(6) 0.3749(4) 0.05870(19) 0.0538(14) Uani 1 1 d . . . . .
C61 C 1.1300(6) 0.3356(4) 0.03819(19) 0.0553(14) Uani 1 1 d . . . . .
C62 C 1.2362(8) 0.3862(6) 0.0296(3) 0.095(3) Uani 1 1 d . . . . .
H62 H 1.228507 0.449034 0.034538 0.114 Uiso 1 1 calc R U . . .
C63 C 1.3508(9) 0.3432(8) 0.0141(3) 0.117(3) Uani 1 1 d . . . . .
H63 H 1.421569 0.377122 0.008009 0.141 Uiso 1 1 calc R U . . .
C64 C 1.3639(7) 0.2516(7) 0.0073(3) 0.096(3) Uani 1 1 d . . . . .
H64 H 1.443277 0.221018 -0.002326 0.115 Uiso 1 1 calc R U . . .
C65 C 1.2548(6) 0.2057(5) 0.0151(2) 0.0660(17) Uani 1 1 d . . . . .
H65 H 1.261372 0.143296 0.009686 0.079 Uiso 1 1 calc R U . . .
C66 C 0.7692(5) 0.2439(4) -0.02805(17) 0.0436(12) Uani 1 1 d . . . . .
C67 C 0.6806(5) 0.2925(3) -0.06695(17) 0.0425(12) Uani 1 1 d . . . . .
C68 C 0.5756(5) 0.2614(4) -0.08760(18) 0.0482(13) Uani 1 1 d . . . . .
H68 H 0.546183 0.203293 -0.078868 0.058 Uiso 1 1 calc R U . . .
C69 C 0.5201(6) 0.3312(4) -0.1239(2) 0.0668(17) Uani 1 1 d . . . . .
H69 H 0.448984 0.323809 -0.141944 0.080 Uiso 1 1 calc R U . . .
C70 C 0.5801(7) 0.4084(5) -0.1295(2) 0.080(2) Uani 1 1 d . . . . .
H70 H 0.554659 0.460559 -0.151630 0.096 Uiso 1 1 calc R U . . .
C71 C 1.1241(5) 0.0685(3) 0.11259(17) 0.0406(11) Uani 1 1 d . . . . .
C76 C 1.0971(5) 0.0757(3) -0.05764(15) 0.0339(10) Uani 1 1 d . . . . .
N1 N 0.1414(3) 0.5564(3) 0.42245(13) 0.0332(8) Uani 1 1 d . . . . .
N2 N 0.2654(3) 0.5182(2) 0.50620(12) 0.0271(8) Uani 1 1 d . . . . .
N3 N 0.4179(4) 0.6459(3) 0.52532(13) 0.0377(9) Uani 1 1 d . . . . .
N4 N 0.1221(4) 0.8125(3) 0.28923(12) 0.0347(8) Uani 1 1 d . . . . .
N5 N -0.0359(3) 0.9810(2) 0.28776(12) 0.0314(8) Uani 1 1 d . . . . .
N6 N -0.0555(4) 1.0567(3) 0.36815(13) 0.0403(9) Uani 1 1 d . . . . .
N7 N 0.7341(4) 0.1965(3) 0.08745(13) 0.0414(10) Uani 1 1 d . . . . .
N8 N 0.9212(4) 0.3136(3) 0.07311(13) 0.0414(9) Uani 1 1 d . . . . .
N9 N 1.1397(4) 0.2462(3) 0.03013(14) 0.0488(11) Uani 1 1 d . . . . .
O1 O 0.4100(3) 0.6439(2) 0.42457(11) 0.0416(8) Uani 1 1 d . . . . .
O2 O 0.1191(3) 0.7112(2) 0.48699(11) 0.0370(7) Uani 1 1 d . . . . .
O3 O 0.3189(3) 0.8330(2) 0.46516(11) 0.0403(8) Uani 1 1 d . . . . .
O4 O 0.1395(4) 0.9297(2) 0.43838(12) 0.0495(9) Uani 1 1 d . . . . .
O5 O 0.1875(3) 0.7597(2) 0.39035(10) 0.0377(7) Uani 1 1 d . . . . .
O6 O 0.2204(3) 0.9475(2) 0.34420(12) 0.0431(8) Uani 1 1 d . . . . .
O7 O -0.0680(3) 0.8459(2) 0.37845(12) 0.0475(8) Uani 1 1 d . . . . .
O8 O 0.7325(3) 0.4365(2) 0.32187(11) 0.0454(8) Uani 1 1 d . . . . .
O9 O 0.6204(4) 0.5240(3) 0.20820(12) 0.0577(10) Uani 1 1 d . . . . .
O10 O 0.5454(3) 0.6099(2) 0.30094(12) 0.0479(9) Uani 1 1 d . . . . .
O11 O 0.7367(4) 0.6368(2) 0.27147(14) 0.0564(10) Uani 1 1 d . . . . .
O12 O 0.9021(3) 0.4947(2) 0.24011(14) 0.0554(10) Uani 1 1 d . . . . .
O13 O 0.8289(3) 0.3618(2) 0.23215(13) 0.0511(9) Uani 1 1 d . . . . .
O14 O 0.5826(3) 0.3308(2) 0.26329(13) 0.0489(9) Uani 1 1 d . . . . .
O15 O 0.4471(3) 0.4488(2) 0.28422(13) 0.0478(9) Uani 1 1 d . . . . .
O16 O 0.8594(4) 0.2870(2) -0.01577(12) 0.0488(9) Uani 1 1 d . . . . .
O17 O 0.7507(4) 0.1630(3) -0.00895(12) 0.0549(9) Uani 1 1 d . . . . .
O18 O 1.0285(3) 0.1276(2) 0.12173(11) 0.0442(8) Uani 1 1 d . . . . .
O19 O 1.1405(4) 0.0463(3) 0.07202(12) 0.0553(10) Uani 1 1 d . . . . .
O20 O 1.0347(4) 0.1042(2) -0.02392(11) 0.0463(8) Uani 1 1 d . . . . .
O21 O 0.8726(3) 0.0086(2) 0.06349(11) 0.0471(9) Uani 1 1 d . . . . .
OW1 O 0.5962(9) 0.0288(5) -0.0318(3) 0.167(3) Uani 1 1 d . . . . .
S3 S 1.15376(16) 0.46080(11) 0.18904(7) 0.0697(5) Uani 1 1 d . . . . .
S4 S 0.4086(2) 0.18184(12) 0.29458(8) 0.0896(6) Uani 1 1 d . . . . .
S5 S 0.70688(18) 0.40170(11) -0.09225(7) 0.0791(5) Uani 1 1 d . . . . .
Ho1 Ho 0.94526(2) 0.15327(2) 0.04153(2) 0.03349(5) Uani 1 1 d . . . . .
U1 U 0.26247(2) 0.68178(2) 0.45311(2) 0.02573(4) Uani 1 1 d . . . . .
U2 U 0.08098(2) 0.89186(2) 0.36322(2) 0.02981(4) Uani 1 1 d . . . . .
U3 U 0.67500(2) 0.48092(2) 0.26503(2) 0.03298(4) Uani 1 1 d . . . . .
C72 C 1.2188(5) 0.0229(4) 0.14955(17) 0.0435(12) Uani 1 1 d . . . . .
C73A C 1.303(2) -0.055(2) 0.1444(10) 0.068(6) Uani 0.720(7) 1 d D U P A 1
H73A H 1.311330 -0.085971 0.118155 0.081 Uiso 0.720(7) 1 calc R U P A 1
C74A C 1.381(2) -0.0841(16) 0.1881(6) 0.084(5) Uani 0.720(7) 1 d D U P A 1
H74A H 1.447400 -0.135262 0.191972 0.101 Uiso 0.720(7) 1 calc R U P A 1
C75A C 1.347(2) -0.0301(12) 0.2212(7) 0.070(4) Uani 0.720(7) 1 d D U P A 1
H75A H 1.383707 -0.040189 0.250890 0.083 Uiso 0.720(7) 1 calc R U P A 1
S6A S 1.2270(5) 0.0600(5) 0.2018(2) 0.0596(14) Uani 0.720(7) 1 d D U P A 1
C73B C 1.212(4) 0.047(3) 0.1947(16) 0.039(8) Uani 0.280(7) 1 d D U P A 2
H73B H 1.146797 0.089135 0.206120 0.047 Uiso 0.280(7) 1 calc R U P A 2
C74B C 1.328(5) -0.005(3) 0.2210(15) 0.060(8) Uani 0.280(7) 1 d D U P A 2
H74B H 1.350822 0.007442 0.250144 0.072 Uiso 0.280(7) 1 calc R U P A 2
C75B C 1.397(4) -0.073(4) 0.1998(11) 0.064(8) Uani 0.280(7) 1 d D U P A 2
H75B H 1.465366 -0.116262 0.213303 0.077 Uiso 0.280(7) 1 calc R U P A 2
S6B S 1.3396(18) -0.0659(15) 0.1441(8) 0.071(4) Uani 0.280(7) 1 d D U P A 2
C77A C 1.129(4) 0.1548(17) -0.0936(9) 0.032(4) Uani 0.547(6) 1 d D U P B 1
C78A C 1.084(3) 0.2401(16) -0.1049(11) 0.052(5) Uani 0.547(6) 1 d D U P B 1
H78A H 1.021777 0.268261 -0.085864 0.062 Uiso 0.547(6) 1 calc R U P B 1
C79A C 1.1239(18) 0.2946(13) -0.1446(7) 0.050(4) Uani 0.547(6) 1 d D U P B 1
H79A H 1.090731 0.356497 -0.156245 0.060 Uiso 0.547(6) 1 calc R U P B 1
C80A C 1.220(2) 0.2385(10) -0.1622(8) 0.050(4) Uani 0.547(6) 1 d D U P B 1
H80A H 1.265740 0.259701 -0.188588 0.060 Uiso 0.547(6) 1 calc R U P B 1
S7A S 1.2560(8) 0.1234(5) -0.1337(3) 0.0560(15) Uani 0.547(6) 1 d D U P B 1
C77B C 1.143(4) 0.1407(17) -0.0983(12) 0.030(5) Uani 0.453(6) 1 d D U P B 2
C78B C 1.225(3) 0.135(2) -0.1306(12) 0.043(5) Uani 0.453(6) 1 d D U P B 2
H78B H 1.271531 0.076069 -0.133206 0.052 Uiso 0.453(6) 1 calc R U P B 2
C79B C 1.249(3) 0.2110(14) -0.1627(10) 0.047(4) Uani 0.453(6) 1 d D U P B 2
H79B H 1.310310 0.212042 -0.186764 0.057 Uiso 0.453(6) 1 calc R U P B 2
C80B C 1.165(2) 0.2819(15) -0.1511(8) 0.048(5) Uani 0.453(6) 1 d D U P B 2
H80B H 1.160784 0.341887 -0.168000 0.058 Uiso 0.453(6) 1 calc R U P B 2
S7B S 1.0622(11) 0.2604(5) -0.1033(4) 0.0506(16) Uani 0.453(6) 1 d D U P B 2
C37 C 0.6117(5) 0.7589(3) 0.30587(16) 0.0381(11) Uani 1 1 d . . . . .
C38A C 0.513(2) 0.7980(17) 0.3339(11) 0.055(5) Uani 0.788(6) 1 d D U P C 1
H38A H 0.447352 0.765343 0.347703 0.066 Uiso 0.788(6) 1 calc R U P C 1
C39A C 0.5243(10) 0.8911(8) 0.3392(4) 0.051(3) Uani 0.788(6) 1 d D U P C 1
H39A H 0.465508 0.928320 0.355907 0.061 Uiso 0.788(6) 1 calc R U P C 1
C40A C 0.6301(11) 0.9201(7) 0.3171(4) 0.067(3) Uani 0.788(6) 1 d D U P C 1
H40A H 0.655265 0.979328 0.318185 0.081 Uiso 0.788(6) 1 calc R U P C 1
S2A S 0.7153(3) 0.83733(18) 0.28663(11) 0.0672(10) Uani 0.788(6) 1 d D U P C 1
C38B C 0.728(3) 0.8131(18) 0.3074(9) 0.027(5) Uani 0.212(6) 1 d D U P C 2
H38B H 0.817154 0.791163 0.309191 0.033 Uiso 0.212(6) 1 calc R U P C 2
C39B C 0.662(3) 0.906(2) 0.3053(15) 0.052(8) Uani 0.212(6) 1 d D U P C 2
H39B H 0.692455 0.960107 0.289878 0.063 Uiso 0.212(6) 1 calc R U P C 2
C40B C 0.549(3) 0.905(2) 0.3288(18) 0.041(7) Uani 0.212(6) 1 d D U P C 2
H40B H 0.509517 0.956234 0.342562 0.050 Uiso 0.212(6) 1 calc R U P C 2
S2B S 0.484(2) 0.8013(17) 0.3313(13) 0.056(4) Uani 0.212(6) 1 d D U P C 2
C16 C 0.2414(5) 0.9094(3) 0.46296(16) 0.0356(10) Uani 1 1 d . . . D 2
C17A C 0.2756(10) 0.9751(6) 0.4933(4) 0.046(2) Uani 0.842(7) 1 d D U P E 1
C18A C 0.370(2) 0.9587(16) 0.5256(7) 0.084(5) Uani 0.842(7) 1 d D U P E 1
H18A H 0.429414 0.903760 0.530573 0.101 Uiso 0.842(7) 1 calc R U P E 1
C19A C 0.3677(14) 1.0374(9) 0.5523(5) 0.102(4) Uani 0.842(7) 1 d D U P E 1
H19A H 0.427482 1.039310 0.575858 0.123 Uiso 0.842(7) 1 calc R U P E 1
C20A C 0.2717(17) 1.1051(10) 0.5392(4) 0.106(4) Uani 0.842(7) 1 d D U P E 1
H20A H 0.255312 1.160037 0.552806 0.127 Uiso 0.842(7) 1 calc R U P E 1
S1A S 0.1803(3) 1.08262(19) 0.49482(11) 0.0891(11) Uani 0.842(7) 1 d D U P E 1
C17B C 0.253(6) 0.990(3) 0.495(2) 0.060(10) Uani 0.158(7) 1 d D U P D 2
C18B C 0.229(5) 1.083(3) 0.4813(15) 0.063(9) Uani 0.158(7) 1 d D U P D 2
H18B H 0.200216 1.112954 0.452055 0.076 Uiso 0.158(7) 1 calc R U P E 2
C19B C 0.256(7) 1.129(3) 0.5216(19) 0.082(10) Uani 0.158(7) 1 d D U P D 2
H19B H 0.217149 1.188930 0.526223 0.098 Uiso 0.158(7) 1 calc R U P E 2
C20B C 0.341(8) 1.075(3) 0.551(2) 0.074(11) Uani 0.158(7) 1 d D U P D 2
H20B H 0.376408 1.094532 0.576292 0.089 Uiso 0.158(7) 1 calc R U P E 2
S1B S 0.380(3) 0.965(2) 0.5354(11) 0.082(7) Uani 0.158(7) 1 d D U P D 2

loop_
_atom_site_aniso_label
_atom_site_aniso_U_11
_atom_site_aniso_U_22
_atom_site_aniso_U_33
_atom_site_aniso_U_23
_atom_site_aniso_U_13
_atom_site_aniso_U_12
C1 0.045(3) 0.046(3) 0.035(3) -0.005(2) -0.007(2) -0.012(2)
C2 0.044(3) 0.059(3) 0.045(3) -0.013(3) -0.009(2) -0.013(3)
C3 0.048(3) 0.050(3) 0.062(4) -0.022(3) -0.006(3) -0.017(3)
C4 0.039(3) 0.037(3) 0.055(3) -0.008(2) -0.001(2) -0.013(2)
C5 0.026(2) 0.029(2) 0.041(3) -0.0097(19) 0.0058(19) -0.0046(18)
C6 0.025(2) 0.026(2) 0.038(3) -0.0054(18) 0.0042(19) -0.0009(17)
C7 0.034(2) 0.026(2) 0.051(3) -0.002(2) 0.005(2) -0.0068(19)
C8 0.041(3) 0.030(2) 0.045(3) 0.009(2) 0.004(2) -0.003(2)
C9 0.036(3) 0.041(3) 0.031(2) 0.004(2) 0.000(2) 0.001(2)
C10 0.025(2) 0.029(2) 0.028(2) -0.0006(18) 0.0011(18) 0.0042(17)
C11 0.031(2) 0.027(2) 0.031(2) -0.0021(18) -0.0016(19) 0.0056(18)
C12 0.040(3) 0.041(3) 0.029(2) -0.003(2) -0.004(2) 0.004(2)
C13 0.039(3) 0.057(3) 0.043(3) -0.017(3) -0.013(2) 0.003(2)
C14 0.044(3) 0.050(3) 0.070(4) -0.011(3) -0.018(3) -0.015(3)
C15 0.049(3) 0.044(3) 0.064(4) 0.009(3) -0.019(3) -0.015(3)
C21 0.043(3) 0.035(3) 0.042(3) -0.004(2) -0.001(2) -0.001(2)
C22 0.065(4) 0.049(3) 0.058(4) -0.020(3) -0.003(3) 0.006(3)
C23 0.083(5) 0.067(4) 0.052(4) -0.029(3) -0.009(3) 0.006(3)
C24 0.065(4) 0.058(4) 0.042(3) -0.014(3) -0.011(3) 0.007(3)
C25 0.036(2) 0.040(3) 0.035(3) -0.005(2) -0.003(2) -0.012(2)
C26 0.031(2) 0.039(3) 0.033(2) 0.003(2) -0.0020(19) -0.011(2)
C27 0.050(3) 0.056(3) 0.035(3) -0.001(2) -0.008(2) -0.007(3)
C28 0.059(4) 0.065(4) 0.037(3) 0.013(3) -0.018(3) 0.007(3)
C29 0.051(3) 0.044(3) 0.046(3) 0.007(2) -0.010(3) 0.005(2)
C30 0.030(2) 0.035(3) 0.040(3) 0.005(2) -0.005(2) -0.003(2)
C31 0.031(2) 0.028(2) 0.042(3) 0.005(2) -0.001(2) -0.0003(19)
C32 0.057(3) 0.036(3) 0.054(3) 0.007(2) -0.003(3) 0.011(2)
C33 0.064(4) 0.033(3) 0.068(4) -0.001(3) 0.010(3) 0.011(3)
C34 0.076(4) 0.039(3) 0.050(3) -0.007(3) 0.009(3) 0.009(3)
C35 0.066(4) 0.045(3) 0.039(3) -0.007(2) -0.003(3) 0.016(3)
C36 0.043(3) 0.032(2) 0.038(3) 0.001(2) 0.000(2) -0.006(2)
C41 0.040(3) 0.039(3) 0.051(3) -0.007(2) -0.001(2) -0.005(2)
C42 0.034(3) 0.045(3) 0.046(3) 0.003(2) 0.001(2) -0.004(2)
C43 0.037(3) 0.036(3) 0.037(3) -0.010(2) 0.001(2) 0.014(2)
C44 0.063(4) 0.053(4) 0.060(4) -0.009(3) 0.010(3) 0.005(3)
C45 0.053(3) 0.056(4) 0.086(5) -0.007(3) 0.020(3) -0.002(3)
C46 0.040(3) 0.038(3) 0.041(3) -0.002(2) -0.007(2) -0.008(2)
C47 0.051(3) 0.041(3) 0.046(3) -0.008(2) -0.005(2) -0.018(2)
C48 0.050(3) 0.057(3) 0.055(3) -0.018(3) 0.007(3) -0.026(3)
C49 0.081(5) 0.089(6) 0.100(6) -0.027(5) 0.027(4) -0.044(4)
C50 0.128(7) 0.067(5) 0.117(7) -0.007(5) 0.028(5) -0.065(5)
C51 0.051(3) 0.049(3) 0.054(3) -0.003(3) 0.003(3) -0.001(3)
C52 0.045(3) 0.083(5) 0.069(4) 0.009(4) 0.013(3) -0.003(3)
C53 0.057(4) 0.093(5) 0.059(4) -0.004(4) 0.016(3) 0.023(4)
C54 0.053(3) 0.067(4) 0.053(4) -0.014(3) 0.006(3) 0.026(3)
C55 0.045(3) 0.045(3) 0.037(3) -0.009(2) -0.006(2) 0.013(2)
C56 0.060(3) 0.035(3) 0.044(3) -0.013(2) -0.010(3) 0.009(2)
C57 0.086(5) 0.053(4) 0.073(4) -0.026(3) -0.012(4) 0.008(4)
C58 0.130(7) 0.038(4) 0.098(6) -0.024(4) -0.017(5) -0.004(4)
C59 0.110(6) 0.049(4) 0.075(5) -0.013(3) -0.014(4) -0.024(4)
C60 0.084(4) 0.035(3) 0.045(3) -0.006(2) -0.013(3) -0.013(3)
C61 0.070(4) 0.057(4) 0.042(3) -0.002(3) 0.001(3) -0.024(3)
C62 0.114(6) 0.093(6) 0.095(6) -0.025(5) 0.027(5) -0.062(5)
C63 0.092(6) 0.161(9) 0.120(7) -0.034(7) 0.039(6) -0.084(7)
C64 0.071(5) 0.136(8) 0.093(6) -0.030(5) 0.024(4) -0.041(5)
C65 0.057(4) 0.086(5) 0.060(4) -0.020(3) 0.010(3) -0.020(3)
C66 0.048(3) 0.048(3) 0.032(3) -0.004(2) 0.007(2) -0.002(2)
C67 0.046(3) 0.042(3) 0.038(3) -0.005(2) -0.003(2) -0.002(2)
C68 0.055(3) 0.040(3) 0.050(3) -0.007(2) -0.006(3) -0.007(2)
C69 0.059(4) 0.068(4) 0.074(4) -0.008(3) -0.025(3) -0.010(3)
C70 0.083(5) 0.062(4) 0.090(5) 0.013(4) -0.048(4) -0.009(4)
C71 0.049(3) 0.035(3) 0.035(3) 0.002(2) -0.001(2) -0.004(2)
C76 0.046(3) 0.031(2) 0.026(2) -0.0030(19) -0.002(2) -0.009(2)
N1 0.033(2) 0.034(2) 0.035(2) -0.0081(16) -0.0032(16) -0.0059(16)
N2 0.0243(17) 0.0245(18) 0.032(2) -0.0020(15) 0.0001(15) -0.0019(14)
N3 0.034(2) 0.035(2) 0.044(2) 0.0026(18) -0.0104(18) -0.0105(17)
N4 0.038(2) 0.035(2) 0.031(2) -0.0035(16) -0.0014(17) -0.0071(17)
N5 0.0303(19) 0.030(2) 0.033(2) 0.0016(16) -0.0022(16) -0.0068(16)
N6 0.047(2) 0.032(2) 0.037(2) 0.0005(17) -0.0021(19) 0.0062(18)
N7 0.043(2) 0.042(2) 0.036(2) -0.0045(18) -0.0017(18) 0.0060(19)
N8 0.053(3) 0.035(2) 0.036(2) -0.0063(18) -0.0052(19) -0.0036(19)
N9 0.055(3) 0.053(3) 0.039(2) -0.007(2) 0.003(2) -0.012(2)
O1 0.0393(18) 0.0356(18) 0.047(2) -0.0014(15) 0.0060(15) 0.0007(14)
O2 0.0342(17) 0.0345(17) 0.0434(19) -0.0098(14) 0.0041(14) -0.0050(14)
O3 0.0425(19) 0.0288(17) 0.051(2) -0.0069(15) -0.0095(16) -0.0066(15)
O4 0.064(2) 0.0359(19) 0.047(2) -0.0134(16) -0.0160(18) 0.0090(17)
O5 0.057(2) 0.0251(16) 0.0282(16) -0.0025(13) -0.0119(15) 0.0039(14)
O6 0.0369(18) 0.0302(17) 0.062(2) -0.0055(16) -0.0017(16) -0.0044(14)
O7 0.0427(19) 0.052(2) 0.047(2) 0.0009(17) 0.0029(16) -0.0117(17)
O8 0.051(2) 0.0431(19) 0.0391(19) 0.0057(15) -0.0128(16) -0.0073(16)
O9 0.067(3) 0.061(2) 0.039(2) 0.0067(18) -0.0108(18) -0.001(2)
O10 0.048(2) 0.0344(18) 0.063(2) -0.0062(16) 0.0095(18) -0.0141(16)
O11 0.057(2) 0.038(2) 0.077(3) -0.0126(18) 0.025(2) -0.0152(17)
O12 0.047(2) 0.046(2) 0.078(3) -0.0222(19) 0.0188(19) -0.0132(17)
O13 0.046(2) 0.042(2) 0.069(3) -0.0144(18) 0.0126(18) -0.0105(17)
O14 0.0382(19) 0.041(2) 0.069(2) -0.0112(17) 0.0025(18) -0.0066(16)
O15 0.0405(19) 0.0333(19) 0.071(2) -0.0098(17) 0.0020(17) -0.0089(15)
O16 0.059(2) 0.046(2) 0.042(2) -0.0015(16) -0.0109(17) -0.0106(18)
O17 0.071(3) 0.050(2) 0.043(2) 0.0035(17) -0.0066(18) -0.0157(19)
O18 0.055(2) 0.0387(19) 0.0354(18) -0.0051(15) -0.0039(16) 0.0072(16)
O19 0.069(3) 0.057(2) 0.034(2) -0.0057(17) 0.0019(18) 0.0115(19)
O20 0.068(2) 0.043(2) 0.0282(17) -0.0094(15) 0.0107(16) -0.0083(17)
O21 0.066(2) 0.0290(18) 0.044(2) -0.0026(15) 0.0136(17) -0.0061(16)
OW1 0.255(9) 0.115(5) 0.145(6) -0.033(5) 0.069(6) -0.066(6)
S3 0.0606(9) 0.0531(9) 0.0964(13) -0.0119(9) 0.0184(9) -0.0117(8)
S4 0.1052(15) 0.0406(9) 0.1252(17) -0.0099(10) 0.0129(13) -0.0212(9)
S5 0.0919(13) 0.0542(9) 0.0879(13) 0.0183(9) -0.0450(10) -0.0215(9)
Ho1 0.04541(13) 0.02898(11) 0.02506(11) -0.00258(8) 0.00036(9) -0.00261(9)
U1 0.02622(8) 0.02208(8) 0.02785(8) -0.00125(6) -0.00206(6) -0.00159(6)
U2 0.03302(9) 0.02284(8) 0.03141(9) 0.00049(6) -0.00338(7) -0.00004(7)
U3 0.03542(9) 0.02949(9) 0.03247(9) 0.00154(7) -0.00372(7) -0.00439(7)
C72 0.044(3) 0.046(3) 0.038(3) 0.004(2) -0.005(2) -0.006(2)
C73A 0.047(12) 0.082(12) 0.060(7) 0.004(7) -0.016(8) 0.026(8)
C74A 0.067(8) 0.090(9) 0.084(8) 0.004(7) -0.036(7) 0.020(7)
C75A 0.065(10) 0.069(10) 0.067(6) 0.022(5) -0.025(6) -0.010(7)
S6A 0.063(2) 0.072(3) 0.0434(16) -0.0005(14) -0.0156(15) -0.013(2)
C73B 0.034(10) 0.026(10) 0.06(2) 0.007(12) -0.023(11) -0.018(8)
C74B 0.050(12) 0.066(16) 0.059(13) 0.001(12) -0.029(10) 0.001(12)
C75B 0.052(13) 0.078(14) 0.060(15) -0.010(12) -0.041(11) 0.009(10)
S6B 0.052(8) 0.063(5) 0.088(7) -0.011(4) -0.007(6) 0.028(5)
C77A 0.048(11) 0.036(7) 0.017(5) -0.018(5) 0.010(6) -0.014(8)
C78A 0.074(11) 0.041(9) 0.042(7) -0.011(7) 0.016(7) -0.007(8)
C79A 0.063(11) 0.039(6) 0.048(7) -0.003(5) 0.000(6) -0.009(7)
C80A 0.065(12) 0.042(10) 0.042(7) 0.000(8) 0.013(7) -0.018(8)
S7A 0.068(4) 0.057(3) 0.047(2) -0.0123(18) 0.022(2) -0.021(3)
C77B 0.037(8) 0.017(7) 0.034(11) -0.007(7) 0.006(7) 0.000(6)
C78B 0.046(12) 0.033(7) 0.049(9) -0.008(6) 0.019(7) 0.003(6)
C79B 0.054(11) 0.042(9) 0.045(8) -0.008(7) 0.018(7) -0.004(7)
C80B 0.057(13) 0.032(8) 0.054(10) 0.003(7) 0.023(8) -0.009(7)
S7B 0.077(4) 0.027(2) 0.048(3) -0.004(2) 0.007(2) -0.009(2)
C37 0.039(3) 0.039(3) 0.037(3) -0.004(2) -0.002(2) -0.011(2)
C38A 0.062(11) 0.057(7) 0.049(8) -0.009(6) 0.018(9) -0.018(7)
C39A 0.030(4) 0.071(5) 0.060(7) -0.033(5) 0.003(4) -0.011(4)
C40A 0.053(6) 0.057(5) 0.108(8) -0.056(5) 0.030(5) -0.021(4)
S2A 0.0613(15) 0.0549(15) 0.096(2) -0.0288(14) 0.0326(15) -0.0312(12)
C38B 0.025(8) 0.032(8) 0.028(9) -0.007(7) 0.010(7) -0.012(6)
C39B 0.029(12) 0.039(9) 0.095(19) -0.024(11) 0.024(11) -0.013(8)
C40B 0.037(13) 0.020(11) 0.072(17) -0.023(11) 0.020(12) -0.006(9)
S2B 0.050(7) 0.043(6) 0.074(9) -0.010(5) 0.012(6) -0.006(5)
C16 0.047(3) 0.027(2) 0.034(3) -0.0058(19) 0.003(2) -0.010(2)
C17A 0.056(5) 0.040(4) 0.048(4) -0.021(3) 0.012(3) -0.011(3)
C18A 0.098(8) 0.098(8) 0.077(9) -0.059(6) -0.015(6) -0.037(6)
C19A 0.108(8) 0.126(10) 0.101(7) -0.081(8) 0.002(6) -0.048(7)
C20A 0.138(10) 0.099(8) 0.104(9) -0.069(8) 0.030(9) -0.045(7)
S1A 0.117(3) 0.0546(14) 0.104(2) -0.0464(14) 0.0132(16) -0.0060(14)
C17B 0.070(19) 0.057(13) 0.065(17) -0.031(13) -0.023(17) -0.026(13)
C18B 0.072(19) 0.055(13) 0.073(16) -0.038(12) 0.004(15) -0.017(14)
C19B 0.115(19) 0.054(15) 0.088(18) -0.042(13) -0.010(17) -0.021(15)
C20B 0.11(2) 0.05(2) 0.075(17) -0.049(15) -0.008(16) -0.025(16)
S1B 0.087(10) 0.096(13) 0.071(12) -0.024(10) -0.024(9) -0.029(9)

loop_
_atom_type_symbol
_atom_type_description
_atom_type_scat_dispersion_real
_atom_type_scat_dispersion_imag
_atom_type_scat_source
C C 0.0033 0.0016 'International Tables Vol C Tables 4.2.6.8 and 6.1.1.4'
H H 0.0000 0.0000 'International Tables Vol C Tables 4.2.6.8 and 6.1.1.4'
N N 0.0061 0.0033 'International Tables Vol C Tables 4.2.6.8 and 6.1.1.4'
O O 0.0106 0.0060 'International Tables Vol C Tables 4.2.6.8 and 6.1.1.4'
S S 0.1246 0.1234 'International Tables Vol C Tables 4.2.6.8 and 6.1.1.4'
Ho Ho -0.2175 4.6783 'International Tables Vol C Tables 4.2.6.8 and 6.1.1.4'
U U -9.6767 9.6646 'International Tables Vol C Tables 4.2.6.8 and 6.1.1.4'

loop_
_geom_angle_atom_site_label_1
_geom_angle_atom_site_label_2
_geom_angle_atom_site_label_3
_geom_angle
_geom_angle_site_symmetry_1
_geom_angle_site_symmetry_3
N1 C1 C2 123.6(5) . .
C3 C2 C1 118.0(5) . .
C2 C3 C4 119.5(5) . .
C3 C4 C5 119.7(5) . .
N1 C5 C4 120.2(4) . .
N1 C5 C6 117.2(4) . .
C4 C5 C6 122.6(4) . .
N2 C6 C7 121.8(4) . .
N2 C6 C5 116.9(4) . .
C7 C6 C5 121.3(4) . .
C8 C7 C6 119.1(4) . .
C9 C8 C7 119.4(4) . .
C8 C9 C10 119.5(4) . .
N2 C10 C9 121.7(4) . .
N2 C10 C11 116.9(4) . .
C9 C10 C11 121.4(4) . .
N3 C11 C12 121.1(4) . .
N3 C11 C10 116.3(4) . .
C12 C11 C10 122.5(4) . .
C13 C12 C11 119.0(4) . .
C14 C13 C12 119.9(5) . .
C13 C14 C15 118.6(5) . .
N3 C15 C14 123.2(5) . .
N4 C21 C22 123.3(5) . .
C23 C22 C21 117.5(5) . .
C22 C23 C24 120.7(5) . .
C23 C24 C25 119.0(5) . .
N4 C25 C24 121.1(5) . .
N4 C25 C26 117.2(4) . .
C24 C25 C26 121.6(4) . .
N5 C26 C27 121.5(4) . .
N5 C26 C25 117.6(4) . .
C27 C26 C25 120.9(4) . .
C28 C27 C26 119.7(5) . .
C29 C28 C27 119.7(5) . .
C28 C29 C30 119.0(5) . .
N5 C30 C29 121.9(5) . .
N5 C30 C31 116.9(4) . .
C29 C30 C31 121.2(4) . .
N6 C31 C32 121.5(5) . .
N6 C31 C30 116.9(4) . .
C32 C31 C30 121.5(4) . .
C31 C32 C33 119.3(5) . .
C34 C33 C32 119.7(5) . .
C33 C34 C35 117.7(5) . .
N6 C35 C34 123.9(5) . .
O11 C36 O10 120.4(4) . .
O11 C36 C37 119.9(4) . .
O10 C36 C37 119.6(4) . .
O11 C36 U3 59.5(2) . .
O10 C36 U3 60.9(2) . .
C37 C36 U3 179.3(4) . .
O13 C41 O12 119.9(4) . .
O13 C41 C42 120.2(4) . .
O12 C41 C42 119.9(4) . .
O13 C41 U3 60.2(2) . .
O12 C41 U3 60.0(2) . .
C42 C41 U3 172.9(4) . .
C43 C42 C41 125.2(4) . .
C43 C42 S3 114.8(4) . .
C41 C42 S3 120.0(4) . .
C42 C43 C44 105.9(4) . .
C45 C44 C43 114.4(5) . .
C44 C45 S3 114.0(4) . .
O15 C46 O14 120.3(4) . .
O15 C46 C47 119.0(5) . .
O14 C46 C47 120.6(4) . .
O15 C46 U3 60.1(2) . .
O14 C46 U3 60.3(2) . .
C47 C46 U3 174.0(3) . .
C48 C47 C46 128.6(5) . .
C48 C47 S4 110.9(4) . .
C46 C47 S4 120.5(4) . .
C47 C48 C49 112.8(6) . .
C50 C49 C48 112.6(6) . .
C49 C50 S4 113.0(5) . .
N7 C51 C52 122.9(6) . .
C53 C52 C51 118.4(6) . .
C54 C53 C52 119.2(6) . .
C53 C54 C55 119.6(6) . .
N7 C55 C54 121.7(5) . .
N7 C55 C56 115.5(4) . .
C54 C55 C56 122.8(5) . .
N8 C56 C57 121.8(5) . .
N8 C56 C55 117.3(4) . .
C57 C56 C55 120.8(5) . .
C58 C57 C56 118.1(6) . .
C59 C58 C57 120.3(6) . .
C58 C59 C60 119.5(6) . .
N8 C60 C59 120.4(6) . .
N8 C60 C61 116.5(5) . .
C59 C60 C61 123.0(6) . .
N9 C61 C62 120.4(6) . .
N9 C61 C60 117.1(5) . .
C62 C61 C60 122.4(6) . .
C63 C62 C61 119.4(7) . .
C64 C63 C62 121.0(7) . .
C63 C64 C65 117.1(8) . .
N9 C65 C64 123.5(7) . .
O17 C66 O16 123.1(5) . .
O17 C66 C67 119.1(5) . .
O16 C66 C67 117.7(5) . .
O17 C66 Ho1 62.2(3) . .
O16 C66 Ho1 61.0(3) . .
C67 C66 Ho1 177.1(3) . .
C68 C67 C66 129.7(5) . .
C68 C67 S5 111.8(4) . .
C66 C67 S5 118.5(4) . .
C67 C68 C69 110.1(5) . .
C70 C69 C68 113.3(5) . .
C69 C70 S5 113.0(5) . .
O18 C71 O19 121.1(4) . .
O18 C71 C72 120.2(4) . .
O19 C71 C72 118.7(5) . .
O18 C71 Ho1 60.6(2) . .
O19 C71 Ho1 60.5(3) . .
C72 C71 Ho1 179.2(4) . .
O20 C76 O21 125.8(4) . 2_755
O20 C76 C77A 112.9(11) . .
O21 C76 C77A 121.2(11) 2_755 .
O20 C76 C77B 123.7(12) . .
O21 C76 C77B 110.5(12) 2_755 .
C1 N1 C5 119.0(4) . .
C1 N1 U1 119.1(3) . .
C5 N1 U1 121.8(3) . .
C6 N2 C10 118.5(4) . .
C6 N2 U1 119.8(3) . .
C10 N2 U1 120.1(3) . .
C11 N3 C15 118.2(4) . .
C11 N3 U1 122.5(3) . .
C15 N3 U1 119.3(3) . .
C21 N4 C25 118.3(4) . .
C21 N4 U2 120.4(3) . .
C25 N4 U2 121.2(3) . .
C26 N5 C30 118.2(4) . .
C26 N5 U2 120.2(3) . .
C30 N5 U2 121.6(3) . .
C35 N6 C31 117.8(4) . .
C35 N6 U2 120.2(3) . .
C31 N6 U2 121.9(3) . .
C51 N7 C55 117.9(4) . .
C51 N7 Ho1 120.8(3) . .
C55 N7 Ho1 120.0(3) . .
C56 N8 C60 119.8(4) . .
C56 N8 Ho1 120.1(3) . .
C60 N8 Ho1 118.8(3) . .
C61 N9 C65 118.5(5) . .
C61 N9 Ho1 121.6(4) . .
C65 N9 Ho1 119.9(4) . .
C16 O3 U1 126.5(3) . .
C16 O4 U2 133.3(3) . .
U1 O5 U2 141.48(15) . .
C36 O10 U3 92.7(3) . .
C36 O11 U3 94.2(3) . .
C41 O12 U3 93.4(3) . .
C41 O13 U3 93.2(3) . .
C46 O14 U3 93.3(3) . .
C46 O15 U3 93.7(3) . .
C66 O16 Ho1 92.1(3) . .
C66 O17 Ho1 91.0(3) . .
C71 O18 Ho1 92.8(3) . .
C71 O19 Ho1 92.7(3) . .
C76 O20 Ho1 173.2(3) . .
C76 O21 Ho1 139.0(3) 2_755 .
C45 S3 C42 91.0(3) . .
C47 S4 C50 90.6(3) . .
C70 S5 C67 91.7(3) . .
O20 Ho1 O21 90.89(11) . .
O20 Ho1 O16 79.94(12) . .
O21 Ho1 O16 131.15(12) . .
O20 Ho1 O19 78.06(12) . .
O21 Ho1 O19 74.61(13) . .
O16 Ho1 O19 146.22(12) . .
O20 Ho1 O18 130.95(12) . .
O21 Ho1 O18 83.01(12) . .
O16 Ho1 O18 137.44(11) . .
O19 Ho1 O18 53.33(11) . .
O20 Ho1 O17 77.50(13) . .
O21 Ho1 O17 77.46(12) . .
O16 Ho1 O17 53.70(11) . .
O19 Ho1 O17 142.25(12) . .
O18 Ho1 O17 145.87(12) . .
O20 Ho1 N9 78.96(13) . .
O21 Ho1 N9 147.40(14) . .
O16 Ho1 N9 77.86(13) . .
O19 Ho1 N9 73.01(14) . .
O18 Ho1 N9 80.76(12) . .
O17 Ho1 N9 128.84(13) . .
O20 Ho1 N7 147.29(13) . .
O21 Ho1 N7 77.03(12) . .
O16 Ho1 N7 85.42(12) . .
O19 Ho1 N7 125.82(12) . .
O18 Ho1 N7 78.27(12) . .
O17 Ho1 N7 70.27(12) . .
N9 Ho1 N7 126.26(14) . .
O20 Ho1 N8 132.98(12) . .
O21 Ho1 N8 135.95(12) . .
O16 Ho1 N8 66.41(12) . .
O19 Ho1 N8 112.94(12) . .
O18 Ho1 N8 71.13(11) . .
O17 Ho1 N8 104.78(12) . .
N9 Ho1 N8 63.04(14) . .
N7 Ho1 N8 63.42(13) . .
O20 Ho1 C66 76.56(13) . .
O21 Ho1 C66 104.27(14) . .
O16 Ho1 C66 26.90(13) . .
O19 Ho1 C66 154.58(13) . .
O18 Ho1 C66 152.01(12) . .
O17 Ho1 C66 26.82(13) . .
N9 Ho1 C66 103.31(15) . .
N7 Ho1 C66 77.20(13) . .
N8 Ho1 C66 85.90(14) . .
O20 Ho1 C71 104.59(14) . .
O21 Ho1 C71 77.60(13) . .
O16 Ho1 C71 151.19(13) . .
O19 Ho1 C71 26.73(12) . .
O18 Ho1 C71 26.60(12) . .
O17 Ho1 C71 155.00(13) . .
N9 Ho1 C71 75.24(14) . .
N7 Ho1 C71 102.32(13) . .
N8 Ho1 C71 92.01(13) . .
C66 Ho1 C71 177.85(15) . .
O1 U1 O2 174.09(14) . .
O1 U1 O5 90.02(13) . .
O2 U1 O5 95.78(13) . .
O1 U1 O3 96.52(13) . .
O2 U1 O3 85.43(12) . .
O5 U1 O3 81.85(11) . .
O1 U1 N1 91.92(13) . .
O2 U1 N1 87.96(12) . .
O5 U1 N1 80.46(12) . .
O3 U1 N1 160.37(11) . .
O1 U1 N3 81.78(14) . .
O2 U1 N3 93.36(13) . .
O5 U1 N3 154.56(12) . .
O3 U1 N3 75.27(11) . .
N1 U1 N3 123.63(11) . .
O1 U1 N2 92.92(12) . .
O2 U1 N2 81.78(12) . .
O5 U1 N2 143.01(11) . .
O3 U1 N2 134.19(11) . .
N1 U1 N2 62.60(11) . .
N3 U1 N2 61.90(11) . .
O1 U1 U2 104.25(10) . .
O2 U1 U2 81.66(10) . .
O5 U1 U2 19.36(8) . .
O3 U1 U2 67.64(8) . .
N1 U1 U2 93.13(8) . .
N3 U1 U2 142.83(8) . .
N2 U1 U2 150.97(7) . .
O7 U2 O6 174.09(15) . .
O7 U2 O5 89.36(14) . .
O6 U2 O5 96.31(13) . .
O7 U2 O4 99.28(14) . .
O6 U2 O4 83.28(14) . .
O5 U2 O4 81.34(11) . .
O7 U2 N4 95.74(14) . .
O6 U2 N4 83.82(13) . .
O5 U2 N4 78.42(11) . .
O4 U2 N4 154.57(12) . .
O7 U2 N5 87.87(13) . .
O6 U2 N5 86.65(13) . .
O5 U2 N5 141.47(11) . .
O4 U2 N5 136.97(11) . .
N4 U2 N5 63.67(12) . .
O7 U2 N6 85.33(14) . .
O6 U2 N6 90.16(13) . .
O5 U2 N6 155.30(12) . .
O4 U2 N6 75.77(11) . .
N4 U2 N6 126.09(12) . .
N5 U2 N6 62.51(12) . .
O7 U2 U1 87.48(11) . .
O6 U2 U1 98.42(10) . .
O5 U2 U1 19.16(8) . .
O4 U2 U1 62.92(8) . .
N4 U2 U1 97.58(8) . .
N5 U2 U1 160.10(8) . .
N6 U2 U1 136.22(8) . .
O9 U3 O8 179.00(17) . .
O9 U3 O11 88.63(16) . .
O8 U3 O11 91.59(14) . .
O9 U3 O12 89.49(16) . .
O8 U3 O12 89.69(14) . .
O11 U3 O12 67.66(12) . .
O9 U3 O13 87.75(15) . .
O8 U3 O13 91.30(14) . .
O11 U3 O13 120.64(11) . .
O12 U3 O13 53.08(11) . .
O9 U3 O10 95.09(15) . .
O8 U3 O10 85.81(14) . .
O11 U3 O10 52.70(11) . .
O12 U3 O10 119.94(11) . .
O13 U3 O10 172.54(11) . .
O9 U3 O15 88.11(15) . .
O8 U3 O15 92.63(14) . .
O11 U3 O15 119.58(11) . .
O12 U3 O15 172.29(11) . .
O13 U3 O15 119.48(11) . .
O10 U3 O15 67.59(10) . .
O9 U3 O14 91.76(15) . .
O8 U3 O14 88.15(14) . .
O11 U3 O14 172.03(11) . .
O12 U3 O14 120.30(11) . .
O13 U3 O14 67.33(11) . .
O10 U3 O14 119.36(11) . .
O15 U3 O14 52.50(11) . .
O9 U3 C41 86.91(16) . .
O8 U3 C41 92.11(15) . .
O11 U3 C41 94.06(13) . .
O12 U3 C41 26.58(12) . .
O13 U3 C41 26.58(12) . .
O10 U3 C41 146.53(12) . .
O15 U3 C41 145.85(13) . .
O14 U3 C41 93.91(13) . .
O9 U3 C36 91.95(16) . .
O8 U3 C36 88.68(14) . .
O11 U3 C36 26.29(12) . .
O12 U3 C36 93.76(13) . .
O13 U3 C36 146.84(12) . .
O10 U3 C36 26.41(11) . .
O15 U3 C36 93.64(12) . .
O14 U3 C36 145.76(12) . .
C41 U3 C36 120.27(14) . .
O9 U3 C46 91.02(16) . .
O8 U3 C46 89.34(14) . .
O11 U3 C46 145.72(13) . .
O12 U3 C46 146.62(13) . .
O13 U3 C46 93.59(13) . .
O10 U3 C46 93.25(13) . .
O15 U3 C46 26.21(12) . .
O14 U3 C46 26.33(12) . .
C41 U3 C46 120.16(14) . .
C36 U3 C46 119.57(14) . .
C73A C72 C71 121.9(12) . .
C73B C72 C71 122.4(17) . .
C73B C72 S6B 112.2(16) . .
C71 C72 S6B 125.3(8) . .
C73A C72 S6A 114.4(12) . .
C71 C72 S6A 123.7(4) . .
C72 C73A C74A 108(2) . .
C75A C74A C73A 114.1(18) . .
C74A C75A S6A 110.8(15) . .
C72 S6A C75A 92.6(8) . .
C72 C73B C74B 108(3) . .
C75B C74B C73B 115(3) . .
C74B C75B S6B 110(3) . .
C72 S6B C75B 94.3(17) . .
C78A C77A C76 136(2) . .
C78A C77A S7A 108.3(13) . .
C76 C77A S7A 115.5(16) . .
C77A C78A C79A 123(2) . .
C80A C79A C78A 104.6(18) . .
C79A C80A S7A 117.2(15) . .
C80A S7A C77A 86.6(10) . .
C78B C77B C76 137(3) . .
C78B C77B S7B 108.5(14) . .
C76 C77B S7B 114.1(17) . .
C77B C78B C79B 124(3) . .
C80B C79B C78B 104(2) . .
C79B C80B S7B 118.7(17) . .
C80B S7B C77B 85.3(11) . .
C38A C37 C36 129.1(10) . .
C36 C37 C38B 119.6(10) . .
C36 C37 S2B 124.5(8) . .
C38B C37 S2B 114.3(12) . .
C38A C37 S2A 111.2(9) . .
C36 C37 S2A 119.7(4) . .
C37 C38A C39A 113.0(14) . .
C40A C39A C38A 111.5(12) . .
C39A C40A S2A 113.5(8) . .
C37 S2A C40A 90.7(4) . .
C39B C38B C37 100.7(19) . .
C40B C39B C38B 109(2) . .
C39B C40B S2B 114(2) . .
C37 S2B C40B 88.7(13) . .
O4 C16 O3 125.1(4) . .
O4 C16 C17B 110.4(14) . .
O3 C16 C17B 124.3(14) . .
C18A C17A S1A 111.7(9) . .
C17A C18A C19A 111.8(16) . .
C20A C19A C18A 111.9(13) . .
C19A C20A S1A 113.4(10) . .
C20A S1A C17A 91.2(6) . .
C18B C17B C16 126(4) . .
C18B C17B S1B 110(2) . .
C16 C17B S1B 115(2) . .
C17B C18B C19B 107(3) . .
C20B C19B C18B 112(3) . .
C19B C20B S1B 112(2) . .
C20B S1B C17B 89.4(15) . .

loop_
_geom_bond_atom_site_label_1
_geom_bond_atom_site_label_2
_geom_bond_distance
_geom_bond_site_symmetry_2
C1 N1 1.329(6) .
C1 C2 1.381(6) .
C2 C3 1.363(7) .
C3 C4 1.385(7) .
C4 C5 1.394(6) .
C5 N1 1.347(5) .
C5 C6 1.481(6) .
C6 N2 1.346(5) .
C6 C7 1.396(6) .
C7 C8 1.369(7) .
C8 C9 1.369(6) .
C9 C10 1.391(6) .
C10 N2 1.348(5) .
C10 C11 1.479(6) .
C11 N3 1.341(5) .
C11 C12 1.394(6) .
C12 C13 1.376(7) .
C13 C14 1.359(7) .
C14 C15 1.366(7) .
C15 N3 1.347(6) .
C21 N4 1.341(6) .
C21 C22 1.381(7) .
C22 C23 1.364(8) .
C23 C24 1.370(8) .
C24 C25 1.383(7) .
C25 N4 1.351(6) .
C25 C26 1.486(6) .
C26 N5 1.350(6) .
C26 C27 1.383(6) .
C27 C28 1.370(7) .
C28 C29 1.367(7) .
C29 C30 1.384(6) .
C30 N5 1.364(6) .
C30 C31 1.476(6) .
C31 N6 1.343(6) .
C31 C32 1.381(6) .
C32 C33 1.386(8) .
C33 C34 1.362(8) .
C34 C35 1.380(7) .
C35 N6 1.340(6) .
C36 O11 1.259(5) .
C36 O10 1.263(5) .
C36 C37 1.470(6) .
C36 U3 2.836(5) .
C41 O13 1.267(5) .
C41 O12 1.268(6) .
C41 C42 1.463(7) .
C41 U3 2.828(5) .
C42 C43 1.418(6) .
C42 S3 1.710(5) .
C43 C44 1.471(7) .
C44 C45 1.343(8) .
C45 S3 1.679(6) .
C46 O15 1.264(5) .
C46 O14 1.269(6) .
C46 C47 1.465(6) .
C46 U3 2.857(5) .
C47 C48 1.370(7) .
C47 S4 1.705(5) .
C48 C49 1.387(8) .
C49 C50 1.322(10) .
C50 S4 1.708(8) .
C51 N7 1.342(6) .
C51 C52 1.389(7) .
C52 C53 1.376(9) .
C53 C54 1.376(9) .
C54 C55 1.382(7) .
C55 N7 1.355(6) .
C55 C56 1.479(7) .
C56 N8 1.333(6) .
C56 C57 1.400(7) .
C57 C58 1.370(10) .
C58 C59 1.367(10) .
C59 C60 1.391(8) .
C60 N8 1.350(6) .
C60 C61 1.467(8) .
C61 N9 1.334(7) .
C61 C62 1.392(8) .
C62 C63 1.356(11) .
C63 C64 1.352(11) .
C64 C65 1.375(9) .
C65 N9 1.340(7) .
C66 O17 1.258(6) .
C66 O16 1.263(6) .
C66 C67 1.493(7) .
C66 Ho1 2.789(5) .
C67 C68 1.394(7) .
C67 S5 1.698(5) .
C68 C69 1.419(8) .
C69 C70 1.334(8) .
C70 S5 1.686(6) .
C71 O18 1.260(5) .
C71 O19 1.266(6) .
C71 C72 1.479(7) .
C71 Ho1 2.812(5) .
C76 O20 1.249(5) .
C76 O21 1.249(5) 2_755
C76 C77A 1.503(14) .
C76 C77B 1.514(16) .
N1 U1 2.588(3) .
N2 U1 2.631(3) .
N3 U1 2.602(4) .
N4 U2 2.576(4) .
N5 U2 2.600(3) .
N6 U2 2.613(4) .
N7 Ho1 2.576(4) .
N8 Ho1 2.587(4) .
N9 Ho1 2.541(4) .
O1 U1 1.772(3) .
O2 U1 1.792(3) .
O3 C16 1.264(5) .
O3 U1 2.404(3) .
O4 C16 1.251(6) .
O4 U2 2.424(3) .
O5 U1 2.100(3) .
O5 U2 2.121(3) .
O6 U2 1.776(3) .
O7 U2 1.772(3) .
O8 U3 1.764(3) .
O9 U3 1.751(3) .
O10 U3 2.481(3) .
O11 U3 2.450(3) .
O12 U3 2.453(3) .
O13 U3 2.458(3) .
O14 U3 2.487(3) .
O15 U3 2.482(3) .
O16 Ho1 2.440(3) .
O17 Ho1 2.468(4) .
O18 Ho1 2.452(3) .
O19 Ho1 2.451(4) .
O20 Ho1 2.259(3) .
O21 Ho1 2.315(3) .
U1 U2 3.9843(3) .
C72 C73A 1.35(2) .
C72 C73B 1.40(4) .
C72 S6B 1.680(16) .
C72 S6A 1.684(7) .
C73A C74A 1.48(2) .
C74A C75A 1.336(13) .
C75A S6A 1.703(13) .
C73B C74B 1.48(3) .
C74B C75B 1.338(19) .
C75B S6B 1.71(2) .
C77A C78A 1.25(3) .
C77A S7A 1.79(3) .
C78A C79A 1.39(3) .
C79A C80A 1.331(14) .
C80A S7A 1.744(14) .
C77B C78B 1.25(4) .
C77B S7B 1.80(3) .
C78B C79B 1.39(3) .
C79B C80B 1.325(14) .
C80B S7B 1.750(15) .
C37 C38A 1.40(2) .
C37 C38B 1.51(3) .
C37 S2B 1.59(2) .
C37 S2A 1.688(5) .
C38A C39A 1.39(2) .
C39A C40A 1.338(10) .
C40A S2A 1.723(8) .
C38B C39B 1.42(3) .
C39B C40B 1.333(19) .
C40B S2B 1.715(19) .
C16 C17B 1.60(4) .
C17A C18A 1.328(17) .
C17A S1A 1.724(9) .
C18A C19A 1.461(19) .
C19A C20A 1.309(15) .
C20A S1A 1.694(12) .
C17B C18B 1.34(3) .
C17B S1B 1.73(2) .
C18B C19B 1.47(3) .
C19B C20B 1.32(2) .
C20B S1B 1.70(2) .
